data_7011358
loop_
_publ_author_name
'Yoshikawa, Hirofumi'
'Nishikiori, Shin-ichi'
'Watanabe, Tokuko'
'Ishida, Toshimasa'
'Watanabe, Go'
'Murakami, Makoto'
'Suwinska, Kinga'
'Luboradzki, Roman'
'Lipkowski, Janusz'

_publ_section_title
;
 Polycyano--polycadmate host clathrates including a methylviologen
 dication. Syntheses, crystal structures and photo-induced reduction of
 methylviologen dication
;
_journal_issue 9
_journal_name_full 'Journal of the Chemical Society, Dalton Transactions'
_journal_page_first 1907
_journal_paper_doi 10.1039/b111059d
_journal_year 2002
_chemical_formula_structural 'Cd5 (C12 N12)(C12 N2 H14)(C2 Cl2 H4)1.5'
_chemical_formula_sum 'C27 H20 Cd5 Cl3 N14'
_chemical_formula_weight 1208.96
_space_group_IT_number 53
_symmetry_cell_setting orthorhombic
_symmetry_space_group_name_Hall '-P 2 2bc'
_symmetry_space_group_name_H-M 'P n c m'
_atom_sites_solution_hydrogens geom
_atom_sites_solution_primary direct
_atom_sites_solution_secondary difmap
_audit_creation_method SHELXL-97
_cell_angle_alpha 90.00
_cell_angle_beta 90.00
_cell_angle_gamma 90.00
_cell_formula_units_Z 4
_cell_length_a 10.946(3)
_cell_length_b 23.705(3)
_cell_length_c 15.847(4)
_cell_measurement_temperature 293(2)
_cell_volume 4111.9(16)
_computing_molecular_graphics 'ORTEP3 for windows'
_computing_structure_refinement 'SHELXL-97 (Sheldrick, 1997)'
_computing_structure_solution 'SHELXS-97 (Sheldrick, 1990)'
_diffrn_ambient_temperature 293(2)
_diffrn_measurement_device 'Rigaku AFC5S'
_diffrn_measurement_method 'profile data from theta/2theta scans'
_diffrn_radiation_monochromator graphite
_diffrn_radiation_source 'fine-focus sealed tube'
_diffrn_radiation_type MoK\a
_diffrn_radiation_wavelength 0.71069
_diffrn_reflns_limit_h_max 0
_diffrn_reflns_limit_h_min -14
_diffrn_reflns_limit_k_max 30
_diffrn_reflns_limit_k_min 0
_diffrn_reflns_limit_l_max 0
_diffrn_reflns_limit_l_min -20
_diffrn_reflns_number 5269
_diffrn_reflns_theta_max 27.48
_diffrn_reflns_theta_min 2.42
_diffrn_standards_decay_% 2%
_diffrn_standards_interval_count 150
_diffrn_standards_number 3
_exptl_absorpt_coefficient_mu 2.756
_exptl_crystal_colour colorless
_exptl_crystal_density_diffrn 1.95
_exptl_crystal_density_meas 1.94
_exptl_crystal_density_method 'floating method'
_exptl_crystal_description column
_exptl_crystal_F_000 2284
_exptl_crystal_size_max 0.35
_exptl_crystal_size_mid 0.10
_exptl_crystal_size_min 0.10
_refine_diff_density_max 0.760
_refine_diff_density_min -0.824
_refine_diff_density_rms 0.180
_refine_ls_extinction_method none
_refine_ls_goodness_of_fit_obs 1.098
_refine_ls_hydrogen_treatment noref
_refine_ls_matrix_type full
_refine_ls_number_parameters 237
_refine_ls_number_reflns 1885
_refine_ls_number_restraints 0
_refine_ls_restrained_S_obs 1.098
_refine_ls_R_factor_obs 0.0716
_refine_ls_shift/su_max 0.000
_refine_ls_shift/su_mean 0.000
_refine_ls_structure_factor_coef Fsqd
_refine_ls_weighting_details 'calc w=1/[\s^2^(Fo^2^)+(0.0605P)^2^+0.0000P] where P=(Fo^2^+2Fc^2^)/3'
_refine_ls_weighting_scheme calc
_refine_ls_wR_factor_obs 0.1356
_reflns_number_observed 1885
_reflns_number_total 4900
_reflns_observed_criterion >3sigma(F)
_cod_data_source_file b111059d.txt
_cod_data_source_block Ib-1
_cod_depositor_comments
;
The following automatic conversions were performed:
'_atom_site_symetry_multiplicity' tag replaced with
'_atom_site_symmetry_multiplicity'.

Automatic conversion script
Id: cif_correct_tags 1440 2010-10-19 06:21:57Z saulius 
;
_cod_original_cell_volume 4111.9(15)
_cod_original_sg_symbol_H-M Pncm
_cod_original_formula_sum 'C27 H20 Cd5 Cl3 N14 '
_cod_database_code 7011358

loop_
_symmetry_equiv_pos_as_xyz
'x, y, z'
'-x, -y, z'
'x, -y+1/2, z+1/2'
'-x, y+1/2, z+1/2'
'-x, -y, -z'
'x, y, -z'
'-x, y-1/2, -z-1/2'
'x, -y-1/2, -z-1/2'

loop_
_atom_site_label
_atom_site_type_symbol
_atom_site_fract_x
_atom_site_fract_y
_atom_site_fract_z
_atom_site_U_iso_or_equiv
_atom_site_adp_type
_atom_site_occupancy
_atom_site_symmetry_multiplicity
_atom_site_calc_flag
_atom_site_refinement_flags
_atom_site_disorder_assembly
_atom_site_disorder_group
Cd1 Cd 0.5000 0.5000 0.5000 0.0283(7) Uani 1 4 d S . .
Cd2 Cd 1.0000 0.5000 1.0000 0.0315(7) Uani 1 4 d S . .
Cd3 Cd 0.76920(12) 0.36831(6) 0.74078(8) 0.0326(4) Uani 1 1 d . . .
Cd4 Cd 1.41770(18) 0.36459(10) 1.0000 0.0387(5) Uani 1 2 d S . .
Cd5 Cd 0.13864(19) 0.33205(10) 0.5000 0.0388(6) Uani 1 2 d S . .
CN1 C 0.7491(19) 0.2731(7) 0.7486(13) 0.052(5) Uani 1 1 d . . .
C1 C 0.6662(16) 0.4170(8) 0.6435(10) 0.029(4) Uani 1 1 d . . .
N1 N 0.6061(14) 0.4449(7) 0.6015(10) 0.044(4) Uani 1 1 d . . .
C2 C 0.277(3) 0.3986(12) 0.5000 0.040(7) Uani 1 2 d S . .
N2 N 0.347(2) 0.4348(11) 0.5000 0.045(6) Uani 1 2 d S . .
C3 C 1.261(2) 0.4230(13) 1.0000 0.040(8) Uani 1 2 d S . .
N3 N 1.178(3) 0.4500(10) 1.0000 0.058(8) Uani 1 2 d S . .
C4 C 0.5237(17) 0.3712(10) 0.8872(13) 0.053(6) Uani 1 1 d . . .
N4 N 0.5852(17) 0.3734(9) 0.8295(11) 0.068(6) Uani 1 1 d . . .
C5 C 0.247(3) 0.2587(11) 0.5000 0.045(9) Uani 1 2 d S . .
N5 N 0.309(3) 0.2184(14) 0.5000 0.080(10) Uani 1 2 d S . .
C6 C 0.0209(15) 0.3405(9) 0.6126(14) 0.050(6) Uani 1 1 d . . .
N6 N -0.0506(14) 0.3473(7) 0.6606(12) 0.054(5) Uani 1 1 d . . .
C7 C 0.8723(18) 0.4146(9) 0.8389(13) 0.045(5) Uani 1 1 d . . .
N7 N 0.9189(15) 0.4410(7) 0.8914(10) 0.045(5) Uani 1 1 d . . .
N101 N 0.2723(19) 0.3963(8) 0.7563(10) 0.051(5) Uani 1 1 d . . .
C101 C 0.186(2) 0.3688(10) 0.7973(15) 0.056(6) Uani 1 1 d . . .
H101 H 0.1264 0.3884 0.8267 0.067 Uiso 1 1 calc R . .
C102 C 0.1818(19) 0.3109(10) 0.7961(13) 0.056(6) Uani 1 1 d . . .
H102 H 0.1206 0.2911 0.8246 0.067 Uiso 1 1 calc R . .
C103 C 0.2706(18) 0.2817(7) 0.7506(13) 0.040(5) Uani 1 1 d . . .
C104 C 0.359(2) 0.3104(9) 0.7072(13) 0.052(6) Uani 1 1 d . . .
H104 H 0.4217 0.2913 0.6788 0.062 Uiso 1 1 calc R . .
C105 C 0.349(2) 0.3679(11) 0.7091(13) 0.058(6) Uani 1 1 d . . .
H105 H 0.4028 0.3877 0.6744 0.070 Uiso 1 1 calc R . .
C111 C 0.279(3) 0.4590(10) 0.7597(18) 0.109(12) Uani 1 1 d . . .
H111 H 0.2894 0.4737 0.7037 0.166 Uiso 1 1 calc R . .
H121 H 0.3468 0.4701 0.7942 0.166 Uiso 1 1 calc R . .
H131 H 0.2046 0.4734 0.7835 0.166 Uiso 1 1 calc R . .
Cl1 Cl -0.0412(10) 0.2022(5) 0.5000 0.092(4) Uani 1 2 d S . .
Cl2 Cl -0.4054(10) 0.2722(6) 0.5000 0.111(4) Uani 1 2 d S . .
Cl3 Cl 1.0000 0.5000 0.6332(10) 0.151(6) Uani 1 2 d S . .
C201 C -0.210(5) 0.214(2) 0.5000 0.123(19) Uiso 1 2 d S . .
H211 H -0.2357 0.1960 0.4512 0.175 Uiso 0.50 1 calc PR . .
H221 H -0.2357 0.1960 0.5488 0.175 Uiso 0.50 1 calc PR . .
C202 C -0.249(6) 0.262(3) 0.5000 0.16(2) Uiso 1 2 d S . .
H212 H -0.2278 0.2809 0.4511 0.243 Uiso 0.50 1 calc PR . .
H222 H -0.2278 0.2809 0.5489 0.243 Uiso 0.50 1 calc PR . .
C301 C 0.953(4) 0.485(2) 0.531(3) 0.080(18) Uiso 0.50 1 d P . .
H312 H 0.9652 0.4479 0.5545 0.097 Uiso 0.50 1 calc PR . .
H322 H 0.8822 0.5034 0.5545 0.097 Uiso 0.50 1 calc PR . .

loop_
_atom_site_aniso_label
_atom_site_aniso_U_11
_atom_site_aniso_U_22
_atom_site_aniso_U_33
_atom_site_aniso_U_23
_atom_site_aniso_U_13
_atom_site_aniso_U_12
Cd1 0.0284(15) 0.0272(17) 0.0292(14) 0.000 0.000 -0.0002(13)
Cd2 0.0313(15) 0.0348(19) 0.0284(14) 0.000 0.000 0.0036(15)
Cd3 0.0403(8) 0.0287(7) 0.0289(7) 0.0003(7) -0.0038(6) 0.0036(7)
Cd4 0.0300(11) 0.0512(14) 0.0349(11) 0.000 0.000 0.0057(12)
Cd5 0.0332(12) 0.0464(14) 0.0367(11) 0.000 0.000 -0.0063(11)
CN1 0.073(14) 0.041(10) 0.042(10) -0.005(13) 0.015(11) 0.014(9)
C1 0.038(11) 0.023(10) 0.027(9) 0.003(8) 0.011(8) 0.008(8)
N1 0.047(11) 0.043(11) 0.043(10) 0.012(9) 0.004(8) 0.010(9)
C2 0.047(18) 0.023(17) 0.049(17) 0.000 0.000 -0.001(16)
N2 0.047(16) 0.048(17) 0.040(14) 0.000 0.000 0.002(14)
C3 0.020(15) 0.05(2) 0.053(17) 0.000 0.000 0.017(15)
N3 0.07(2) 0.024(16) 0.08(2) 0.000 0.000 0.012(14)
C4 0.038(14) 0.072(17) 0.049(12) 0.000(13) -0.007(10) 0.003(13)
N4 0.063(13) 0.079(15) 0.061(12) 0.016(12) 0.023(11) 0.010(12)
C5 0.06(2) 0.02(2) 0.054(18) 0.000 0.000 0.015(16)
N5 0.08(3) 0.09(3) 0.07(2) 0.000 0.000 -0.03(2)
C6 0.007(12) 0.067(16) 0.075(15) 0.006(13) -0.003(10) 0.010(9)
N6 0.026(10) 0.064(14) 0.073(13) 0.005(10) 0.016(9) -0.007(8)
C7 0.033(11) 0.050(14) 0.053(13) -0.003(12) 0.015(11) 0.005(10)
N7 0.045(11) 0.058(13) 0.032(9) 0.000(9) -0.002(9) -0.002(9)
N101 0.071(13) 0.050(11) 0.034(9) 0.006(10) -0.028(10) 0.005(11)
C101 0.069(16) 0.028(13) 0.072(15) -0.026(14) 0.004(13) 0.000(13)
C102 0.055(14) 0.068(18) 0.045(13) -0.007(13) -0.012(11) 0.014(12)
C103 0.024(10) 0.046(12) 0.050(12) -0.012(12) 0.010(11) -0.013(9)
C104 0.055(14) 0.049(15) 0.052(13) -0.017(12) -0.001(12) -0.010(12)
C105 0.079(17) 0.054(16) 0.043(12) 0.008(13) -0.005(12) 0.002(16)
C111 0.20(4) 0.023(13) 0.10(2) 0.002(15) -0.03(2) 0.010(18)
Cl1 0.085(8) 0.087(8) 0.105(9) 0.000 0.000 -0.028(6)
Cl2 0.060(7) 0.145(12) 0.128(11) 0.000 0.000 -0.026(7)
Cl3 0.167(13) 0.112(11) 0.175(14) 0.000 0.000 -0.023(11)

loop_
_atom_type_symbol
_atom_type_description
_atom_type_scat_dispersion_real
_atom_type_scat_dispersion_imag
_atom_type_scat_source
C C 0.0033 0.0016 'International Tables Vol C Tables 4.2.6.8 and 6.1.1.4'
H H 0.0000 0.0000 'International Tables Vol C Tables 4.2.6.8 and 6.1.1.4'
Cd Cd -0.8075 1.2024 'International Tables Vol C Tables 4.2.6.8 and 6.1.1.4'
N N 0.0061 0.0033 'International Tables Vol C Tables 4.2.6.8 and 6.1.1.4'
Cl Cl 0.1484 0.1585 'International Tables Vol C Tables 4.2.6.8 and 6.1.1.4'

loop_
_geom_angle_atom_site_label_1
_geom_angle_atom_site_label_2
_geom_angle_atom_site_label_3
_geom_angle
_geom_angle_site_symmetry_1
_geom_angle_site_symmetry_3
_geom_angle_publ_flag
N2 Cd1 N2 180.0(10) . 5_666 ?
N2 Cd1 N1 89.2(6) . 6_556 ?
N2 Cd1 N1 90.8(6) 5_666 6_556 ?
N2 Cd1 N1 90.8(6) . 2_665 ?
N2 Cd1 N1 89.2(6) 5_666 2_665 ?
N1 Cd1 N1 180.000(3) 6_556 2_665 ?
N2 Cd1 N1 89.2(6) . . ?
N2 Cd1 N1 90.8(6) 5_666 . ?
N1 Cd1 N1 85.2(7) 6_556 . ?
N1 Cd1 N1 94.8(7) 2_665 . ?
N2 Cd1 N1 90.8(6) . 5_666 ?
N2 Cd1 N1 89.2(6) 5_666 5_666 ?
N1 Cd1 N1 94.8(7) 6_556 5_666 ?
N1 Cd1 N1 85.2(7) 2_665 5_666 ?
N1 Cd1 N1 180.000(3) . 5_666 ?
N3 Cd2 N3 180.000(7) . 5_767 ?
N3 Cd2 N7 90.8(6) . . ?
N3 Cd2 N7 89.2(6) 5_767 . ?
N3 Cd2 N7 90.8(6) . 6_557 ?
N3 Cd2 N7 89.2(6) 5_767 6_557 ?
N7 Cd2 N7 92.2(8) . 6_557 ?
N3 Cd2 N7 89.2(6) . 5_767 ?
N3 Cd2 N7 90.8(6) 5_767 5_767 ?
N7 Cd2 N7 180.000(4) . 5_767 ?
N7 Cd2 N7 87.8(8) 6_557 5_767 ?
N3 Cd2 N7 89.2(6) . 2_765 ?
N3 Cd2 N7 90.8(6) 5_767 2_765 ?
N7 Cd2 N7 87.8(8) . 2_765 ?
N7 Cd2 N7 180.000(3) 6_557 2_765 ?
N7 Cd2 N7 92.2(8) 5_767 2_765 ?
C7 Cd3 C1 119.1(7) . . ?
C7 Cd3 CN1 120.3(8) . . ?
C1 Cd3 CN1 120.2(7) . . ?
C7 Cd3 N6 93.2(6) . 1_655 ?
C1 Cd3 N6 99.0(6) . 1_655 ?
CN1 Cd3 N6 84.4(6) . 1_655 ?
C7 Cd3 N4 89.5(7) . . ?
C1 Cd3 N4 87.5(6) . . ?
CN1 Cd3 N4 86.5(7) . . ?
N6 Cd3 N4 170.6(6) 1_655 . ?
C4 Cd4 C4 113.6(10) 6_657 1_655 ?
C4 Cd4 C3 112.1(7) 6_657 . ?
C4 Cd4 C3 112.1(7) 1_655 . ?
C4 Cd4 N5 110.0(7) 6_657 3_655 ?
C4 Cd4 N5 110.0(7) 1_655 3_655 ?
C3 Cd4 N5 97.8(11) . 3_655 ?
C5 Cd5 C2 101.8(12) . . ?
C5 Cd5 C6 113.8(7) . 6_556 ?
C2 Cd5 C6 109.8(7) . 6_556 ?
C5 Cd5 C6 113.8(7) . . ?
C2 Cd5 C6 109.8(7) . . ?
C6 Cd5 C6 107.7(10) 6_556 . ?
CN1 CN1 Cd3 174.4(6) 8_567 . ?
N1 C1 Cd3 171.8(14) . . ?
C1 N1 Cd1 172.5(14) . . ?
N2 C2 Cd5 178(3) . . ?
C2 N2 Cd1 175(2) . . ?
N3 C3 Cd4 176(3) . . ?
C3 N3 Cd2 176(3) . . ?
N4 C4 Cd4 176.2(19) . 1_455 ?
C4 N4 Cd3 160.6(17) . . ?
N5 C5 Cd5 179(3) . . ?
C5 N5 Cd4 176(3) . 3_454 ?
N6 C6 Cd5 169.6(18) . . ?
C6 N6 Cd3 168.2(18) . 1_455 ?
N7 C7 Cd3 175.2(18) . . ?
C7 N7 Cd2 175.3(17) . . ?
C105 N101 C101 119(2) . . ?
C105 N101 C111 120(2) . . ?
C101 N101 C111 121(2) . . ?
N101 C101 C102 121(2) . . ?
C101 C102 C103 119(2) . . ?
C104 C103 C102 120.5(19) . . ?
C104 C103 C103 119.4(17) . 8_567 ?
C102 C103 C103 120.2(18) . 8_567 ?
C105 C104 C103 115(2) . . ?
N101 C105 C104 125(2) . . ?
C301 Cl3 C301 42(3) . 2_765 ?
C202 C201 Cl1 119(5) . . ?
C201 C202 Cl2 118(6) . . ?
C301 C301 Cl3 107(4) 5_766 . ?

loop_
_geom_bond_atom_site_label_1
_geom_bond_atom_site_label_2
_geom_bond_distance
_geom_bond_site_symmetry_2
_geom_bond_publ_flag
Cd1 N2 2.28(3) . ?
Cd1 N2 2.28(3) 5_666 ?
Cd1 N1 2.375(16) 6_556 ?
Cd1 N1 2.375(16) 2_665 ?
Cd1 N1 2.375(16) . ?
Cd1 N1 2.375(16) 5_666 ?
Cd2 N3 2.28(3) . ?
Cd2 N3 2.28(3) 5_767 ?
Cd2 N7 2.390(17) . ?
Cd2 N7 2.390(17) 6_557 ?
Cd2 N7 2.390(17) 5_767 ?
Cd2 N7 2.390(17) 2_765 ?
Cd3 C7 2.21(2) . ?
Cd3 C1 2.230(18) . ?
Cd3 CN1 2.271(17) . ?
Cd3 N6 2.398(16) 1_655 ?
Cd3 N4 2.459(18) . ?
Cd4 C4 2.14(2) 6_657 ?
Cd4 C4 2.14(2) 1_655 ?
Cd4 C3 2.20(3) . ?
Cd4 N5 2.30(4) 3_655 ?
Cd5 C5 2.10(3) . ?
Cd5 C2 2.19(3) . ?
Cd5 C6 2.21(2) 6_556 ?
Cd5 C6 2.21(2) . ?
CN1 CN1 1.10(3) 8_567 ?
C1 N1 1.15(2) . ?
C2 N2 1.15(3) . ?
C3 N3 1.11(3) . ?
C4 N4 1.14(2) . ?
C4 Cd4 2.14(2) 1_455 ?
C5 N5 1.17(4) . ?
N5 Cd4 2.30(4) 3_454 ?
C6 N6 1.10(2) . ?
N6 Cd3 2.398(16) 1_455 ?
C7 N7 1.16(2) . ?
N101 C105 1.31(3) . ?
N101 C101 1.32(3) . ?
N101 C111 1.49(3) . ?
C101 C102 1.37(3) . ?
C102 C103 1.39(3) . ?
C103 C104 1.37(3) . ?
C103 C103 1.50(4) 8_567 ?
C104 C105 1.37(3) . ?
Cl1 C201 1.87(5) . ?
Cl2 C202 1.73(6) . ?
Cl3 C301 1.74(5) . ?
C201 C202 1.23(7) . ?
C301 C301 1.58(8) 5_766 ?
